data_7052905
loop_
_publ_author_name
'Boiani, Mattia'
'Baschieri, Andrea'
'Cesari, Cristiana'
'Mazzoni, Rita'
'Stagni, Stefano'
'Zacchini, Stefano'
'Sambri, Letizia'

_publ_section_title
;
 A new tetraarylcyclopentadienone based low molecular weight gelator:
 synthesis, self-assembly properties and anion recognition
;
_journal_issue 7
_journal_name_full 'New Journal of Chemistry'
_journal_page_first 1469
_journal_paper_doi 10.1039/c2nj40073a
_journal_volume 36
_journal_year 2012
_chemical_formula_sum 'C39 H32 O3'
_chemical_formula_weight 548.65
_chemical_name_systematic
;
?
;
_space_group_IT_number 2
_symmetry_cell_setting triclinic
_symmetry_space_group_name_Hall '-P 1'
_symmetry_space_group_name_H-M 'P -1'
_atom_sites_solution_hydrogens geom
_atom_sites_solution_primary direct
_atom_sites_solution_secondary difmap
_audit_creation_method SHELXL-97
_cell_angle_alpha 73.883(4)
_cell_angle_beta 86.839(4)
_cell_angle_gamma 77.762(4)
_cell_formula_units_Z 2
_cell_length_a 6.0489(17)
_cell_length_b 13.222(4)
_cell_length_c 20.272(6)
_cell_measurement_reflns_used 1171
_cell_measurement_temperature 293(2)
_cell_measurement_theta_max 20.2285
_cell_measurement_theta_min 2.278
_cell_volume 1522.2(8)
_computing_structure_refinement 'SHELXL-97 (Sheldrick, 1997)'
_computing_structure_solution 'SHELXS-97 (Sheldrick, 1990)'
_diffrn_ambient_temperature 293(2)
_diffrn_measured_fraction_theta_full 0.997
_diffrn_measured_fraction_theta_max 0.997
_diffrn_measurement_device_type 'CCD area detector'
_diffrn_measurement_method 'phi and omega scans'
_diffrn_radiation_monochromator graphite
_diffrn_radiation_source 'fine-focus sealed tube'
_diffrn_radiation_type MoK\a
_diffrn_radiation_wavelength 0.71073
_diffrn_reflns_av_R_equivalents 0.1420
_diffrn_reflns_av_sigmaI/netI 0.1725
_diffrn_reflns_limit_h_max 6
_diffrn_reflns_limit_h_min -6
_diffrn_reflns_limit_k_max 14
_diffrn_reflns_limit_k_min -14
_diffrn_reflns_limit_l_max 21
_diffrn_reflns_limit_l_min -21
_diffrn_reflns_number 11783
_diffrn_reflns_theta_full 22.46
_diffrn_reflns_theta_max 22.46
_diffrn_reflns_theta_min 1.64
_exptl_absorpt_coefficient_mu 0.074
_exptl_absorpt_correction_T_max 0.9926
_exptl_absorpt_correction_T_min 0.9897
_exptl_absorpt_correction_type empirical
_exptl_crystal_colour pale-red
_exptl_crystal_density_diffrn 1.197
_exptl_crystal_density_method 'not measured'
_exptl_crystal_description plate
_exptl_crystal_F_000 580
_exptl_crystal_size_max 0.14
_exptl_crystal_size_mid 0.12
_exptl_crystal_size_min 0.10
_refine_diff_density_max 0.614
_refine_diff_density_min -0.577
_refine_diff_density_rms 0.070
_refine_ls_extinction_method none
_refine_ls_goodness_of_fit_ref 1.008
_refine_ls_hydrogen_treatment constr
_refine_ls_matrix_type full
_refine_ls_number_parameters 377
_refine_ls_number_reflns 3958
_refine_ls_number_restraints 321
_refine_ls_restrained_S_all 1.067
_refine_ls_R_factor_all 0.2310
_refine_ls_R_factor_gt 0.1055
_refine_ls_shift/su_max 0.000
_refine_ls_shift/su_mean 0.000
_refine_ls_structure_factor_coef Fsqd
_refine_ls_weighting_details 'calc w=1/[\s^2^(Fo^2^)+(0.1862P)^2^+0.0000P] where P=(Fo^2^+2Fc^2^)/3'
_refine_ls_weighting_scheme calc
_refine_ls_wR_factor_gt 0.2703
_refine_ls_wR_factor_ref 0.3554
_reflns_number_gt 1592
_reflns_number_total 3958
_reflns_threshold_expression >2sigma(I)
_cod_data_source_file c2nj40073a.txt
_cod_data_source_block p-1
_cod_original_cell_volume 1522.3(7)
_cod_original_sg_symbol_H-M P-1
_cod_database_code 7052905

loop_
_symmetry_equiv_pos_as_xyz
'x, y, z'
'-x, -y, -z'

loop_
_atom_site_label
_atom_site_type_symbol
_atom_site_fract_x
_atom_site_fract_y
_atom_site_fract_z
_atom_site_U_iso_or_equiv
_atom_site_adp_type
_atom_site_occupancy
_atom_site_symmetry_multiplicity
_atom_site_calc_flag
_atom_site_refinement_flags
_atom_site_disorder_assembly
_atom_site_disorder_group
C1 C 1.2088(14) 0.8966(6) 0.0858(4) 0.0419(17) Uani 1 1 d U . .
C2 C 1.3083(14) 0.7773(6) 0.0974(4) 0.0413(17) Uani 1 1 d U . .
C3 C 1.1837(14) 0.7267(6) 0.1471(4) 0.0412(16) Uani 1 1 d U . .
C4 C 1.0062(14) 0.8074(6) 0.1719(4) 0.0417(17) Uani 1 1 d U . .
C5 C 1.0246(14) 0.9079(6) 0.1354(4) 0.0423(16) Uani 1 1 d U . .
C6 C 1.2227(15) 0.6084(6) 0.1817(4) 0.0454(17) Uani 1 1 d U . .
C7 C 1.4213(15) 0.5579(7) 0.2168(4) 0.0506(19) Uani 1 1 d U . .
H7 H 1.5360 0.5952 0.2160 0.061 Uiso 1 1 calc R . .
C8 C 1.4488(16) 0.4508(7) 0.2533(5) 0.054(2) Uani 1 1 d U . .
H8 H 1.5828 0.4171 0.2775 0.065 Uiso 1 1 calc R . .
C9 C 1.2851(16) 0.3925(7) 0.2549(4) 0.0498(18) Uani 1 1 d U . .
C10 C 1.0921(16) 0.4424(7) 0.2171(5) 0.0520(19) Uani 1 1 d U . .
H10 H 0.9821 0.4034 0.2158 0.062 Uiso 1 1 calc R . .
C11 C 1.0582(15) 0.5499(6) 0.1807(4) 0.0503(19) Uani 1 1 d U . .
H11 H 0.9256 0.5828 0.1557 0.060 Uiso 1 1 calc R . .
C12 C 1.3171(16) 0.2834(7) 0.2972(5) 0.054(2) Uani 1 1 d U . .
C13 C 1.3605(16) 0.1953(7) 0.3348(5) 0.058(2) Uani 1 1 d U A .
C15 C 0.8538(15) 0.7779(6) 0.2301(4) 0.0436(17) Uani 1 1 d U . .
C16 C 0.9332(16) 0.7038(7) 0.2908(4) 0.053(2) Uani 1 1 d U . .
H16 H 1.0838 0.6680 0.2940 0.063 Uiso 1 1 calc R . .
C17 C 0.7937(16) 0.6815(7) 0.3471(5) 0.057(2) Uani 1 1 d U . .
H17 H 0.8515 0.6325 0.3879 0.068 Uiso 1 1 calc R . .
C18 C 0.5662(16) 0.7327(7) 0.3426(5) 0.0560(19) Uani 1 1 d U . .
C19 C 0.4851(16) 0.8023(7) 0.2817(5) 0.053(2) Uani 1 1 d U . .
H19 H 0.3326 0.8352 0.2779 0.064 Uiso 1 1 calc R . .
C20 C 0.6237(15) 0.8247(7) 0.2261(5) 0.0480(19) Uani 1 1 d U . .
H20 H 0.5634 0.8720 0.1850 0.058 Uiso 1 1 calc R . .
C21 C 0.4291(18) 0.7125(8) 0.4034(5) 0.069(2) Uani 1 1 d U . .
C22 C 0.3222(19) 0.7015(9) 0.4550(6) 0.084(3) Uani 1 1 d U . .
C24 C 1.5009(15) 0.7347(6) 0.0580(4) 0.0453(17) Uani 1 1 d U . .
C25 C 1.5139(16) 0.6361(7) 0.0422(5) 0.0537(19) Uani 1 1 d U . .
H25 H 1.3997 0.5974 0.0561 0.064 Uiso 1 1 calc R . .
C26 C 1.6965(16) 0.5974(7) 0.0062(5) 0.059(2) Uani 1 1 d U . .
H26 H 1.7072 0.5312 -0.0026 0.071 Uiso 1 1 calc R . .
C27 C 1.8649(16) 0.6552(7) -0.0173(5) 0.060(2) Uani 1 1 d U . .
H27 H 1.9868 0.6291 -0.0421 0.073 Uiso 1 1 calc R . .
C28 C 1.8469(15) 0.7518(7) -0.0028(5) 0.053(2) Uani 1 1 d U . .
H28 H 1.9584 0.7915 -0.0185 0.064 Uiso 1 1 calc R . .
C29 C 1.6692(14) 0.7922(7) 0.0343(4) 0.0476(19) Uani 1 1 d U . .
H29 H 1.6623 0.8579 0.0434 0.057 Uiso 1 1 calc R . .
C30 C 0.9176(15) 1.0140(7) 0.1450(4) 0.0469(17) Uani 1 1 d U . .
C31 C 1.0400(17) 1.0619(7) 0.1780(5) 0.062(2) Uani 1 1 d U . .
H31 H 1.1857 1.0273 0.1935 0.074 Uiso 1 1 calc R . .
C32 C 0.9471(18) 1.1620(7) 0.1883(5) 0.068(2) Uani 1 1 d U . .
H32 H 1.0291 1.1927 0.2121 0.081 Uiso 1 1 calc R . .
C33 C 0.7391(17) 1.2148(8) 0.1640(5) 0.066(2) Uani 1 1 d U . .
H33 H 0.6811 1.2830 0.1694 0.080 Uiso 1 1 calc R . .
C34 C 0.6139(17) 1.1687(7) 0.1317(5) 0.063(2) Uani 1 1 d U . .
H34 H 0.4681 1.2040 0.1167 0.076 Uiso 1 1 calc R . .
C35 C 0.7038(15) 1.0692(7) 0.1213(4) 0.052(2) Uani 1 1 d U . .
H35 H 0.6191 1.0390 0.0979 0.062 Uiso 1 1 calc R . .
O1 O 1.2703(10) 0.9696(4) 0.0423(3) 0.0601(18) Uani 1 1 d U . .
C23 C 0.1976(19) 0.6919(10) 0.5203(6) 0.109(3) Uani 1 1 d DU . .
O2 O 0.125(2) 0.7937(9) 0.5367(5) 0.168(4) Uani 1 1 d DU . .
H2 H 0.2361 0.8180 0.5407 0.253 Uiso 1 1 calc R . .
C36 C 0.345(2) 0.6136(12) 0.5774(6) 0.149(5) Uani 1 1 d DU . .
H36A H 0.2646 0.6074 0.6201 0.224 Uiso 1 1 calc R . .
H36B H 0.4805 0.6390 0.5804 0.224 Uiso 1 1 calc R . .
H36C H 0.3838 0.5446 0.5683 0.224 Uiso 1 1 calc R . .
C37 C -0.025(2) 0.6586(12) 0.5171(7) 0.141(5) Uani 1 1 d DU . .
H37A H -0.1010 0.6538 0.5604 0.212 Uiso 1 1 calc R . .
H37B H 0.0031 0.5898 0.5076 0.212 Uiso 1 1 calc R . .
H37C H -0.1177 0.7110 0.4814 0.212 Uiso 1 1 calc R . .
C14 C 1.4160(15) 0.0848(7) 0.3818(4) 0.063(2) Uani 1 1 d DU . .
O3 O 1.560(2) 0.0906(10) 0.4343(6) 0.059(4) Uiso 0.477(12) 1 d PDU A 1
H3 H 1.5946 0.0313 0.4619 0.089 Uiso 0.477(12) 1 calc PR A 1
C38 C 1.592(3) 0.0228(15) 0.3410(10) 0.067(5) Uiso 0.477(12) 1 d PDU A 1
H38A H 1.6384 -0.0505 0.3677 0.101 Uiso 0.477(12) 1 calc PR A 1
H38B H 1.7214 0.0559 0.3314 0.101 Uiso 0.477(12) 1 calc PR A 1
H38C H 1.5258 0.0245 0.2987 0.101 Uiso 0.477(12) 1 calc PR A 1
C39 C 1.224(3) 0.0273(17) 0.4028(13) 0.073(5) Uiso 0.477(12) 1 d PDU A 1
H39A H 1.2798 -0.0426 0.4332 0.109 Uiso 0.477(12) 1 calc PR A 1
H39B H 1.1591 0.0197 0.3628 0.109 Uiso 0.477(12) 1 calc PR A 1
H39C H 1.1115 0.0679 0.4258 0.109 Uiso 0.477(12) 1 calc PR A 1
O4 O 1.350(2) 0.1004(10) 0.4504(5) 0.070(5) Uiso 0.523(12) 1 d PD A 2
H4 H 1.3751 0.0421 0.4795 0.106 Uiso 0.523(12) 1 calc PR A 2
C48 C 1.655(2) 0.0249(19) 0.3823(15) 0.127(11) Uiso 0.523(12) 1 d PD A 2
H48A H 1.6701 -0.0446 0.4149 0.190 Uiso 0.523(12) 1 calc PR A 2
H48B H 1.7535 0.0645 0.3950 0.190 Uiso 0.523(12) 1 calc PR A 2
H48C H 1.6941 0.0162 0.3374 0.190 Uiso 0.523(12) 1 calc PR A 2
C49 C 1.236(3) 0.0267(16) 0.3687(11) 0.076(7) Uiso 0.523(12) 1 d PD A 2
H49A H 1.2637 -0.0454 0.3983 0.113 Uiso 0.523(12) 1 calc PR A 2
H49B H 1.2437 0.0245 0.3216 0.113 Uiso 0.523(12) 1 calc PR A 2
H49C H 1.0892 0.0644 0.3778 0.113 Uiso 0.523(12) 1 calc PR A 2

loop_
_atom_site_aniso_label
_atom_site_aniso_U_11
_atom_site_aniso_U_22
_atom_site_aniso_U_33
_atom_site_aniso_U_23
_atom_site_aniso_U_13
_atom_site_aniso_U_12
C1 0.052(3) 0.028(3) 0.044(3) -0.009(3) 0.003(3) -0.007(3)
C2 0.047(3) 0.029(3) 0.046(3) -0.010(3) 0.001(3) -0.005(3)
C3 0.048(3) 0.029(3) 0.044(3) -0.007(3) -0.005(3) -0.007(3)
C4 0.051(3) 0.034(3) 0.040(3) -0.009(3) -0.003(3) -0.007(3)
C5 0.052(3) 0.032(3) 0.042(3) -0.013(3) -0.002(3) -0.005(3)
C6 0.051(3) 0.034(3) 0.049(3) -0.004(3) -0.002(3) -0.010(3)
C7 0.052(4) 0.040(3) 0.053(4) -0.002(3) -0.006(3) -0.008(3)
C8 0.055(4) 0.043(4) 0.055(4) 0.000(3) -0.008(3) -0.007(3)
C9 0.057(4) 0.036(3) 0.051(3) -0.003(3) -0.004(3) -0.009(3)
C10 0.056(4) 0.036(3) 0.058(4) -0.002(3) -0.003(3) -0.013(3)
C11 0.053(4) 0.038(3) 0.055(4) -0.002(3) -0.005(3) -0.010(3)
C12 0.064(4) 0.040(4) 0.054(4) -0.002(3) -0.003(3) -0.011(3)
C13 0.071(4) 0.042(4) 0.056(4) -0.003(3) -0.005(4) -0.013(4)
C15 0.051(3) 0.036(3) 0.041(3) -0.005(3) 0.000(3) -0.009(3)
C16 0.053(4) 0.047(4) 0.045(4) 0.003(3) 0.004(3) -0.003(3)
C17 0.058(4) 0.053(4) 0.046(4) 0.006(3) 0.002(3) -0.007(3)
C18 0.059(4) 0.057(4) 0.046(3) -0.002(3) 0.006(3) -0.016(3)
C19 0.056(4) 0.051(4) 0.047(4) -0.004(3) 0.001(3) -0.013(3)
C20 0.054(4) 0.041(4) 0.044(4) -0.001(3) -0.005(3) -0.012(3)
C21 0.072(4) 0.073(4) 0.054(4) -0.003(4) 0.010(4) -0.020(4)
C22 0.087(5) 0.097(5) 0.059(4) -0.007(4) 0.019(4) -0.023(4)
C24 0.048(3) 0.032(3) 0.055(3) -0.014(3) 0.001(3) -0.003(3)
C25 0.056(4) 0.040(4) 0.064(4) -0.017(3) 0.000(3) -0.003(3)
C26 0.058(4) 0.046(4) 0.067(4) -0.018(3) 0.002(4) 0.002(3)
C27 0.056(4) 0.053(4) 0.065(4) -0.014(4) 0.006(4) 0.003(3)
C28 0.050(4) 0.046(4) 0.059(4) -0.009(3) 0.005(3) -0.005(3)
C29 0.049(4) 0.035(3) 0.056(4) -0.012(3) 0.002(3) -0.006(3)
C30 0.053(3) 0.037(3) 0.051(3) -0.016(3) -0.005(3) -0.003(3)
C31 0.067(4) 0.045(4) 0.071(4) -0.019(3) -0.013(4) 0.001(3)
C32 0.076(4) 0.050(4) 0.079(4) -0.026(4) -0.013(4) -0.001(4)
C33 0.071(5) 0.047(4) 0.075(4) -0.020(4) -0.005(4) 0.007(4)
C34 0.064(4) 0.047(4) 0.068(4) -0.013(4) -0.004(4) 0.009(4)
C35 0.055(4) 0.039(4) 0.057(4) -0.013(3) -0.008(3) 0.001(3)
O1 0.068(4) 0.035(3) 0.067(4) -0.003(3) 0.018(3) -0.008(3)
C23 0.111(6) 0.127(6) 0.076(5) -0.008(5) 0.025(5) -0.027(5)
O2 0.189(8) 0.159(8) 0.143(7) -0.033(6) 0.046(7) -0.026(7)
C36 0.137(9) 0.191(10) 0.079(8) 0.014(8) 0.017(7) -0.016(9)
C37 0.117(9) 0.198(10) 0.094(8) -0.006(8) 0.022(7) -0.051(8)
C14 0.079(4) 0.051(4) 0.058(4) -0.010(3) -0.010(4) -0.016(4)

loop_
_atom_type_symbol
_atom_type_description
_atom_type_scat_dispersion_real
_atom_type_scat_dispersion_imag
_atom_type_scat_source
C C 0.0033 0.0016 'International Tables Vol C Tables 4.2.6.8 and 6.1.1.4'
H H 0.0000 0.0000 'International Tables Vol C Tables 4.2.6.8 and 6.1.1.4'
O O 0.0106 0.0060 'International Tables Vol C Tables 4.2.6.8 and 6.1.1.4'

loop_
_geom_angle_atom_site_label_1
_geom_angle_atom_site_label_2
_geom_angle_atom_site_label_3
_geom_angle
O1 C1 C5 126.4(7)
O1 C1 C2 125.6(8)
C5 C1 C2 108.0(7)
C3 C2 C24 130.9(7)
C3 C2 C1 105.6(7)
C24 C2 C1 123.6(7)
C2 C3 C6 127.1(8)
C2 C3 C4 110.4(7)
C6 C3 C4 122.1(7)
C5 C4 C15 127.1(7)
C5 C4 C3 108.9(7)
C15 C4 C3 123.9(7)
C4 C5 C1 107.1(7)
C4 C5 C30 131.0(8)
C1 C5 C30 121.3(7)
C7 C6 C11 119.5(8)
C7 C6 C3 119.5(8)
C11 C6 C3 121.0(8)
C6 C7 C8 119.2(9)
C6 C7 H7 120.4
C8 C7 H7 120.4
C9 C8 C7 122.2(9)
C9 C8 H8 118.9
C7 C8 H8 118.9
C10 C9 C8 118.1(8)
C10 C9 C12 122.2(9)
C8 C9 C12 119.7(9)
C9 C10 C11 121.1(9)
C9 C10 H10 119.4
C11 C10 H10 119.4
C10 C11 C6 119.8(9)
C10 C11 H11 120.1
C6 C11 H11 120.1
C13 C12 C9 173.7(11)
C12 C13 C14 179.8(12)
C16 C15 C20 117.4(8)
C16 C15 C4 121.4(8)
C20 C15 C4 121.2(7)
C15 C16 C17 121.4(9)
C15 C16 H16 119.3
C17 C16 H16 119.3
C16 C17 C18 119.9(8)
C16 C17 H17 120.0
C18 C17 H17 120.0
C19 C18 C17 118.8(9)
C19 C18 C21 122.9(9)
C17 C18 C21 118.3(8)
C18 C19 C20 121.3(9)
C18 C19 H19 119.4
C20 C19 H19 119.4
C19 C20 C15 121.1(8)
C19 C20 H20 119.5
C15 C20 H20 119.5
C22 C21 C18 175.1(12)
C21 C22 C23 176.5(14)
C29 C24 C25 118.7(8)
C29 C24 C2 120.6(8)
C25 C24 C2 120.7(8)
C26 C25 C24 119.6(9)
C26 C25 H25 120.2
C24 C25 H25 120.2
C25 C26 C27 121.4(9)
C25 C26 H26 119.3
C27 C26 H26 119.3
C28 C27 C26 118.2(9)
C28 C27 H27 120.9
C26 C27 H27 120.9
C27 C28 C29 122.2(9)
C27 C28 H28 118.9
C29 C28 H28 118.9
C28 C29 C24 120.0(8)
C28 C29 H29 120.0
C24 C29 H29 120.0
C31 C30 C35 118.1(8)
C31 C30 C5 118.0(8)
C35 C30 C5 123.9(8)
C30 C31 C32 120.3(9)
C30 C31 H31 119.9
C32 C31 H31 119.9
C33 C32 C31 120.5(10)
C33 C32 H32 119.7
C31 C32 H32 119.7
C32 C33 C34 120.2(9)
C32 C33 H33 119.9
C34 C33 H33 119.9
C33 C34 C35 119.8(10)
C33 C34 H34 120.1
C35 C34 H34 120.1
C34 C35 C30 121.0(9)
C34 C35 H35 119.5
C30 C35 H35 119.5
O2 C23 C22 113.0(10)
O2 C23 C36 109.3(11)
C22 C23 C36 109.2(10)
O2 C23 C37 102.0(10)
C22 C23 C37 112.0(11)
C36 C23 C37 111.1(11)
C23 O2 H2 109.5
C23 C36 H36A 109.5
C23 C36 H36B 109.5
H36A C36 H36B 109.5
C23 C36 H36C 109.5
H36A C36 H36C 109.5
H36B C36 H36C 109.5
C23 C37 H37A 109.5
C23 C37 H37B 109.5
H37A C37 H37B 109.5
C23 C37 H37C 109.5
H37A C37 H37C 109.5
H37B C37 H37C 109.5
O3 C14 O4 52.1(6)
O3 C14 C13 105.8(8)
O4 C14 C13 103.7(8)
O3 C14 C48 64.1(11)
O4 C14 C48 110.9(12)
C13 C14 C48 117.1(13)
O3 C14 C39 118.8(12)
O4 C14 C39 75.8(11)
C13 C14 C39 116.9(12)
C48 C14 C39 121.5(16)
O3 C14 C49 143.0(12)
O4 C14 C49 101.8(10)
C13 C14 C49 106.0(11)
C48 C14 C49 115.5(13)
C39 C14 C49 26.5(11)
O3 C14 C38 99.9(10)
O4 C14 C38 145.5(11)
C13 C14 C38 103.5(10)
C48 C14 C38 36.3(11)
C39 C14 C38 109.6(12)
C49 C14 C38 90.5(12)
C14 O3 H3 109.5
C14 C38 H38A 109.5
C14 C38 H38B 109.5
H38A C38 H38B 109.5
C14 C38 H38C 109.5
H38A C38 H38C 109.5
H38B C38 H38C 109.5
C14 C39 H39A 109.5
C14 C39 H39B 109.5
H39A C39 H39B 109.5
C14 C39 H39C 109.5
H39A C39 H39C 109.5
H39B C39 H39C 109.5
C14 O4 H4 109.5
C14 C48 H48A 109.5
C14 C48 H48B 109.5
H48A C48 H48B 109.5
C14 C48 H48C 109.5
H48A C48 H48C 109.5
H48B C48 H48C 109.5
C14 C49 H49A 109.5
C14 C49 H49B 109.5
H49A C49 H49B 109.5
C14 C49 H49C 109.5
H49A C49 H49C 109.5
H49B C49 H49C 109.5

loop_
_geom_bond_atom_site_label_1
_geom_bond_atom_site_label_2
_geom_bond_distance
C1 O1 1.221(9)
C1 C5 1.471(11)
C1 C2 1.520(10)
C2 C3 1.337(10)
C2 C24 1.477(11)
C3 C6 1.499(11)
C3 C4 1.516(11)
C4 C5 1.354(10)
C4 C15 1.474(11)
C5 C30 1.476(11)
C6 C7 1.373(11)
C6 C11 1.389(11)
C7 C8 1.383(11)
C7 H7 0.9300
C8 C9 1.371(12)
C8 H8 0.9300
C9 C10 1.371(12)
C9 C12 1.438(11)
C10 C11 1.384(11)
C10 H10 0.9300
C11 H11 0.9300
C12 C13 1.186(11)
C13 C14 1.487(12)
C15 C16 1.379(11)
C15 C20 1.395(11)
C16 C17 1.383(11)
C16 H16 0.9300
C17 C18 1.394(12)
C17 H17 0.9300
C18 C19 1.361(12)
C18 C21 1.443(13)
C19 C20 1.371(11)
C19 H19 0.9300
C20 H20 0.9300
C21 C22 1.189(12)
C22 C23 1.474(15)
C24 C29 1.384(11)
C24 C25 1.413(11)
C25 C26 1.377(12)
C25 H25 0.9300
C26 C27 1.387(12)
C26 H26 0.9300
C27 C28 1.369(12)
C27 H27 0.9300
C28 C29 1.377(11)
C28 H28 0.9300
C29 H29 0.9300
C30 C31 1.372(12)
C30 C35 1.382(12)
C31 C32 1.391(12)
C31 H31 0.9300
C32 C33 1.348(12)
C32 H32 0.9300
C33 C34 1.358(13)
C33 H33 0.9300
C34 C35 1.381(11)
C34 H34 0.9300
C35 H35 0.9300
C23 O2 1.449(8)
C23 C36 1.505(8)
C23 C37 1.511(8)
O2 H2 0.8200
C36 H36A 0.9600
C36 H36B 0.9600
C36 H36C 0.9600
C37 H37A 0.9600
C37 H37B 0.9600
C37 H37C 0.9600
C14 O3 1.441(8)
C14 O4 1.484(8)
C14 C48 1.491(9)
C14 C39 1.497(9)
C14 C49 1.530(8)
C14 C38 1.549(8)
O3 H3 0.8200
C38 H38A 0.9600
C38 H38B 0.9600
C38 H38C 0.9600
C39 H39A 0.9600
C39 H39B 0.9600
C39 H39C 0.9600
O4 H4 0.8200
C48 H48A 0.9600
C48 H48B 0.9600
C48 H48C 0.9600
C49 H49A 0.9600
C49 H49B 0.9600
C49 H49C 0.9600

loop_
_geom_hbond_atom_site_label_D
_geom_hbond_atom_site_label_H
_geom_hbond_atom_site_label_A
_geom_hbond_distance_DH
_geom_hbond_distance_HA
_geom_hbond_distance_DA
_geom_hbond_angle_DHA
_geom_hbond_site_symmetry_A
O2 H2 O3 0.82 2.07 2.858(16) 161.6 2_766
O3 H3 O3 0.82 2.54 3.22(3) 141.1 2_856
O4 H4 O4 0.82 2.41 3.13(2) 147.6 2_856

loop_
_geom_torsion_atom_site_label_1
_geom_torsion_atom_site_label_2
_geom_torsion_atom_site_label_3
_geom_torsion_atom_site_label_4
_geom_torsion
O1 C1 C2 C3 -176.8(9)
C5 C1 C2 C3 2.4(10)
O1 C1 C2 C24 2.2(14)
C5 C1 C2 C24 -178.6(8)
C24 C2 C3 C6 6.4(16)
C1 C2 C3 C6 -174.7(8)
C24 C2 C3 C4 179.1(9)
C1 C2 C3 C4 -2.0(9)
C2 C3 C4 C5 0.8(10)
C6 C3 C4 C5 174.0(8)
C2 C3 C4 C15 -174.8(8)
C6 C3 C4 C15 -1.7(13)
C15 C4 C5 C1 176.3(8)
C3 C4 C5 C1 0.8(10)
C15 C4 C5 C30 5.3(16)
C3 C4 C5 C30 -170.2(9)
O1 C1 C5 C4 177.3(9)
C2 C1 C5 C4 -2.0(10)
O1 C1 C5 C30 -10.7(14)
C2 C1 C5 C30 170.0(8)
C2 C3 C6 C7 60.2(13)
C4 C3 C6 C7 -111.8(10)
C2 C3 C6 C11 -121.8(10)
C4 C3 C6 C11 66.2(11)
C11 C6 C7 C8 -3.2(13)
C3 C6 C7 C8 174.8(8)
C6 C7 C8 C9 0.9(14)
C7 C8 C9 C10 2.2(14)
C7 C8 C9 C12 -176.1(8)
C8 C9 C10 C11 -3.0(14)
C12 C9 C10 C11 175.3(8)
C9 C10 C11 C6 0.7(14)
C7 C6 C11 C10 2.4(13)
C3 C6 C11 C10 -175.5(8)
C10 C9 C12 C13 -167(9)
C8 C9 C12 C13 11(10)
C9 C12 C13 C14 -52(100)
C5 C4 C15 C16 -130.0(10)
C3 C4 C15 C16 44.9(12)
C5 C4 C15 C20 49.4(13)
C3 C4 C15 C20 -135.8(9)
C20 C15 C16 C17 -3.9(14)
C4 C15 C16 C17 175.5(8)
C15 C16 C17 C18 1.5(14)
C16 C17 C18 C19 1.5(15)
C16 C17 C18 C21 -176.3(9)
C17 C18 C19 C20 -1.8(14)
C21 C18 C19 C20 175.8(9)
C18 C19 C20 C15 -0.7(14)
C16 C15 C20 C19 3.6(13)
C4 C15 C20 C19 -175.8(8)
C19 C18 C21 C22 -95(14)
C17 C18 C21 C22 83(14)
C18 C21 C22 C23 -11(32)
C3 C2 C24 C29 -149.0(10)
C1 C2 C24 C29 32.3(13)
C3 C2 C24 C25 32.8(15)
C1 C2 C24 C25 -146.0(8)
C29 C24 C25 C26 2.5(13)
C2 C24 C25 C26 -179.2(8)
C24 C25 C26 C27 -2.3(14)
C25 C26 C27 C28 0.9(14)
C26 C27 C28 C29 0.4(14)
C27 C28 C29 C24 -0.2(14)
C25 C24 C29 C28 -1.2(13)
C2 C24 C29 C28 -179.5(8)
C4 C5 C30 C31 97.9(12)
C1 C5 C30 C31 -71.9(11)
C4 C5 C30 C35 -83.8(13)
C1 C5 C30 C35 106.3(11)
C35 C30 C31 C32 1.5(14)
C5 C30 C31 C32 179.9(8)
C30 C31 C32 C33 -2.3(15)
C31 C32 C33 C34 2.8(16)
C32 C33 C34 C35 -2.6(15)
C33 C34 C35 C30 1.9(14)
C31 C30 C35 C34 -1.4(14)
C5 C30 C35 C34 -179.6(8)
C21 C22 C23 O2 46(21)
C21 C22 C23 C36 -76(21)
C21 C22 C23 C37 161(20)
C12 C13 C14 O3 69(100)
C12 C13 C14 O4 123(100)
C12 C13 C14 C48 1(100)
C12 C13 C14 C39 -156(100)
C12 C13 C14 C49 -130(100)
C12 C13 C14 C38 -35(100)
